data_2207671
loop_
_publ_author_name
'Gzella, Andrzej'
'Chrzanowska, Maria'
'Dreas, Agnieszka'

_publ_section_title
;
 (<i>S</i>)-(--)-2,3-Methylenedioxy-8-oxoberbine
;
_journal_coeditor_code TK6277
_journal_issue 12
_journal_name_full 'Acta Crystallographica Section E'
_journal_page_first o4001
_journal_page_last o4003
_journal_paper_doi 10.1107/S1600536805035609
_journal_volume 61
_journal_year 2005
_chemical_formula_iupac 'C18 H15 N O3'
_chemical_formula_moiety 'C18 H15 N O3'
_chemical_formula_sum 'C18 H15 N O3'
_chemical_formula_weight 293.31
_chemical_name_systematic
;
(S)-(-)-2,3-methylenedioxy-8-oxoberbine
;
_space_group_IT_number 19
_symmetry_cell_setting orthorhombic
_symmetry_space_group_name_Hall 'P 2ac 2ab'
_symmetry_space_group_name_H-M 'P 21 21 21'
_atom_sites_solution_hydrogens geom
_atom_sites_solution_primary direct
_atom_sites_solution_secondary difmap
_audit_creation_method SHELXL97
_cell_angle_alpha 90
_cell_angle_beta 90
_cell_angle_gamma 90
_cell_formula_units_Z 4
_cell_length_a 7.3551(19)
_cell_length_b 9.2458(12)
_cell_length_c 20.332(3)
_cell_measurement_reflns_used 56
_cell_measurement_temperature 293(2)
_cell_measurement_theta_max 26.4
_cell_measurement_theta_min 10.1
_cell_volume 1382.7(4)
_computing_cell_refinement 'KM-4 Software'
_computing_data_collection 'KM-4 Software (Kuma, 1996)'
_computing_data_reduction 'KM-4 Software'
_computing_molecular_graphics 'ORTEP-3 for Windows (Farrugia, 1997)'
_computing_publication_material 'WinGX (Farrugia, 1999)'
_computing_structure_refinement 'SHELXL97 (Sheldrick, 1997)'
_computing_structure_solution 'SHELXS97 (Sheldrick, 1997)'
_diffrn_ambient_temperature 293(2)
_diffrn_measured_fraction_theta_full 0.993
_diffrn_measured_fraction_theta_max 0.994
_diffrn_measurement_device_type 'Kuma KM-4'
_diffrn_measurement_method \w/2\q
_diffrn_radiation_monochromator graphite
_diffrn_radiation_source 'fine-focus sealed tube'
_diffrn_radiation_type CuK\a
_diffrn_radiation_wavelength 1.54178
_diffrn_reflns_av_R_equivalents 0.028
_diffrn_reflns_av_sigmaI/netI 0.021
_diffrn_reflns_limit_h_max 8
_diffrn_reflns_limit_h_min -8
_diffrn_reflns_limit_k_max 11
_diffrn_reflns_limit_k_min 0
_diffrn_reflns_limit_l_max 24
_diffrn_reflns_limit_l_min 0
_diffrn_reflns_number 2750
_diffrn_reflns_theta_full 70.1
_diffrn_reflns_theta_max 70.1
_diffrn_reflns_theta_min 4.4
_diffrn_standards_decay_% 1.4
_diffrn_standards_interval_count 100
_diffrn_standards_number 2
_exptl_absorpt_coefficient_mu 0.785
_exptl_absorpt_correction_type none
_exptl_crystal_colour colourless
_exptl_crystal_density_diffrn 1.409
_exptl_crystal_density_method 'not measured'
_exptl_crystal_description lath
_exptl_crystal_F_000 616
_exptl_crystal_size_max 0.55
_exptl_crystal_size_mid 0.17
_exptl_crystal_size_min 0.08
_refine_diff_density_max 0.16
_refine_diff_density_min -0.11
_refine_ls_abs_structure_details 'Flack (1983)'
_refine_ls_abs_structure_Flack 0.0(2)
_refine_ls_extinction_coef 0.0042(5)
_refine_ls_extinction_expression Fc^*^=kFc[1+0.001xFc^2^\l^3^/sin(2\q)]^-1/4^
_refine_ls_extinction_method 'SHELXL97 (Sheldrick, 1997)'
_refine_ls_goodness_of_fit_ref 1.07
_refine_ls_hydrogen_treatment refall
_refine_ls_matrix_type full
_refine_ls_number_parameters 260
_refine_ls_number_reflns 2554
_refine_ls_number_restraints 0
_refine_ls_restrained_S_all 1.07
_refine_ls_R_factor_all 0.040
_refine_ls_R_factor_gt 0.031
_refine_ls_shift/su_max 0.000
_refine_ls_shift/su_mean 0.000
_refine_ls_structure_factor_coef Fsqd
_refine_ls_weighting_details 'calc w = 1/[\s^2^(Fo^2^)+(0.0547P)^2^+0.0905P] where P = (Fo^2^+2Fc^2^)/3'
_refine_ls_weighting_scheme calc
_refine_ls_wR_factor_gt 0.080
_refine_ls_wR_factor_ref 0.085
_reflns_number_gt 2284
_reflns_number_total 2554
_reflns_threshold_expression I>2\s(I)
_cod_data_source_file tk6277.cif
_cod_data_source_block I
_cod_database_code 2207671

loop_
_symmetry_equiv_pos_as_xyz
'x, y, z'
'-x+1/2, -y, z+1/2'
'-x, y+1/2, -z+1/2'
'x+1/2, -y+1/2, -z'

loop_
_atom_site_label
_atom_site_fract_x
_atom_site_fract_y
_atom_site_fract_z
_atom_site_U_iso_or_equiv
_atom_site_adp_type
_atom_site_calc_flag
_atom_site_occupancy
_atom_site_type_symbol
O1 -0.19209(17) 1.04818(13) 0.89293(7) 0.0545(3) Uani d 1 O
O2 -0.01819(19) 1.16254(15) 0.97180(8) 0.0651(4) Uani d 1 O
O3 0.67270(16) 0.45410(14) 0.86689(7) 0.0575(3) Uani d 1 O
C1 0.0253(2) 0.85177(16) 0.87077(8) 0.0392(3) Uani d 1 C
H1 -0.052(3) 0.808(2) 0.8334(11) 0.057(6) Uiso d 1 H
C2 -0.0335(2) 0.97270(16) 0.90304(8) 0.0414(3) Uani d 1 C
C3 0.0709(2) 1.04102(17) 0.94984(8) 0.0457(4) Uani d 1 C
C4 0.2388(3) 0.99206(18) 0.96642(8) 0.0472(4) Uani d 1 C
H4 0.310(3) 1.042(2) 0.9991(11) 0.062(6) Uiso d 1 H
C4A 0.3032(2) 0.86678(16) 0.93482(7) 0.0400(3) Uani d 1 C
C5 0.4893(3) 0.80992(19) 0.95087(9) 0.0491(4) Uani d 1 C
H51 0.479(3) 0.739(3) 0.9893(11) 0.072(6) Uiso d 1 H
H52 0.569(3) 0.893(2) 0.9616(9) 0.051(5) Uiso d 1 H
C6 0.5667(2) 0.7303(2) 0.89304(10) 0.0485(4) Uani d 1 C
H61 0.689(3) 0.685(2) 0.9050(10) 0.054(5) Uiso d 1 H
H62 0.585(3) 0.797(2) 0.8540(10) 0.056(5) Uiso d 1 H
N7 0.44215(16) 0.61524(14) 0.87354(7) 0.0420(3) Uani d 1 N
C8 0.5096(2) 0.48250(17) 0.85970(8) 0.0425(4) Uani d 1 C
C8A 0.3799(2) 0.37245(17) 0.83500(7) 0.0416(3) Uani d 1 C
C9 0.4463(3) 0.2423(2) 0.81030(9) 0.0533(4) Uani d 1 C
H9 0.580(3) 0.230(2) 0.8082(9) 0.052(5) Uiso d 1 H
C10 0.3270(3) 0.1393(2) 0.78693(9) 0.0584(5) Uani d 1 C
H10 0.368(3) 0.049(2) 0.7723(10) 0.059(5) Uiso d 1 H
C11 0.1423(3) 0.16505(18) 0.78728(9) 0.0541(5) Uani d 1 C
H11 0.061(3) 0.090(2) 0.7681(10) 0.058(5) Uiso d 1 H
C12 0.0748(3) 0.29379(18) 0.81231(9) 0.0486(4) Uani d 1 C
H12 -0.059(4) 0.318(2) 0.8104(11) 0.071(7) Uiso d 1 H
C12A 0.1936(2) 0.39798(16) 0.83713(7) 0.0397(3) Uani d 1 C
C13 0.1275(2) 0.53491(17) 0.86789(9) 0.0418(4) Uani d 1 C
H131 0.125(2) 0.5230(19) 0.9164(9) 0.041(4) Uiso d 1 H
H132 0.000(3) 0.563(2) 0.8520(10) 0.059(6) Uiso d 1 H
C13A 0.2579(2) 0.65875(16) 0.85422(7) 0.0370(3) Uani d 1 C
H13A 0.254(2) 0.6780(18) 0.8062(9) 0.039(4) Uiso d 1 H
C13B 0.1971(2) 0.79722(15) 0.88799(7) 0.0363(3) Uani d 1 C
C14 -0.1951(3) 1.1552(2) 0.94399(11) 0.0591(5) Uani d 1 C
H141 -0.281(3) 1.120(2) 0.9756(11) 0.062(6) Uiso d 1 H
H142 -0.233(3) 1.251(3) 0.9272(11) 0.072(7) Uiso d 1 H

loop_
_atom_site_aniso_label
_atom_site_aniso_U_11
_atom_site_aniso_U_22
_atom_site_aniso_U_33
_atom_site_aniso_U_12
_atom_site_aniso_U_13
_atom_site_aniso_U_23
O1 0.0449(6) 0.0404(6) 0.0782(8) 0.0117(5) -0.0033(6) -0.0097(6)
O2 0.0642(9) 0.0456(7) 0.0855(10) 0.0121(6) -0.0040(7) -0.0260(6)
O3 0.0361(6) 0.0580(7) 0.0785(8) 0.0117(6) 0.0002(6) -0.0017(7)
C1 0.0373(8) 0.0338(7) 0.0466(8) 0.0006(6) -0.0037(6) -0.0037(6)
C2 0.0384(8) 0.0341(7) 0.0516(8) 0.0053(6) 0.0022(6) 0.0017(6)
C3 0.0515(10) 0.0333(7) 0.0523(9) 0.0028(7) 0.0035(7) -0.0080(6)
C4 0.0526(10) 0.0388(8) 0.0501(8) -0.0011(7) -0.0064(7) -0.0088(7)
C4A 0.0393(8) 0.0370(7) 0.0437(8) -0.0014(6) -0.0021(6) -0.0013(6)
C5 0.0422(10) 0.0475(9) 0.0578(10) -0.0006(7) -0.0108(7) -0.0050(8)
C6 0.0315(8) 0.0471(9) 0.0669(10) -0.0036(7) -0.0017(7) -0.0044(8)
N7 0.0289(6) 0.0406(7) 0.0564(8) 0.0012(5) -0.0020(5) -0.0047(6)
C8 0.0369(8) 0.0442(9) 0.0463(8) 0.0079(6) 0.0049(6) 0.0016(6)
C8A 0.0444(9) 0.0384(8) 0.0420(7) 0.0049(6) 0.0031(6) -0.0003(6)
C9 0.0552(12) 0.0489(10) 0.0559(10) 0.0117(8) 0.0092(8) -0.0053(7)
C10 0.0854(14) 0.0393(9) 0.0506(9) 0.0084(9) 0.0075(9) -0.0079(7)
C11 0.0767(14) 0.0389(8) 0.0466(8) -0.0053(9) -0.0038(8) -0.0028(7)
C12 0.0538(11) 0.0386(8) 0.0534(9) -0.0039(7) -0.0025(8) -0.0016(7)
C12A 0.0433(9) 0.0345(7) 0.0413(7) 0.0018(6) 0.0024(6) -0.0001(6)
C13 0.0356(8) 0.0368(8) 0.0530(9) -0.0004(6) 0.0011(7) -0.0061(7)
C13A 0.0305(7) 0.0363(7) 0.0440(8) 0.0028(6) 0.0001(6) -0.0025(6)
C13B 0.0343(7) 0.0328(7) 0.0418(7) 0.0003(6) 0.0018(6) -0.0015(6)
C14 0.0617(12) 0.0410(9) 0.0747(12) 0.0116(9) 0.0086(10) -0.0094(9)

loop_
_atom_type_symbol
_atom_type_description
_atom_type_scat_dispersion_real
_atom_type_scat_dispersion_imag
_atom_type_scat_source
C C 0.0181 0.0091 'International Tables Vol C Tables 4.2.6.8 and 6.1.1.4'
H H 0.0000 0.0000 'International Tables Vol C Tables 4.2.6.8 and 6.1.1.4'
N N 0.0311 0.0180 'International Tables Vol C Tables 4.2.6.8 and 6.1.1.4'
O O 0.0492 0.0322 'International Tables Vol C Tables 4.2.6.8 and 6.1.1.4'

loop_
_geom_angle_atom_site_label_1
_geom_angle_atom_site_label_2
_geom_angle_atom_site_label_3
_geom_angle
C2 O1 C14 104.78(13)
C3 O2 C14 105.56(14)
C2 C1 C13B 117.29(15)
C2 C1 H1 120.0(12)
C13B C1 H1 122.6(12)
C1 C2 O1 127.74(15)
C1 C2 C3 122.06(16)
O1 C2 C3 110.11(13)
C4 C3 O2 128.71(16)
C4 C3 C2 121.75(15)
O2 C3 C2 109.47(15)
C3 C4 C4A 117.87(15)
C3 C4 H4 120.3(12)
C4A C4 H4 121.8(12)
C13B C4A C4 120.34(15)
C13B C4A C5 119.93(14)
C4 C4A C5 119.72(15)
C6 C5 C4A 110.33(14)
C6 C5 H51 108.3(15)
C4A C5 H51 108.9(13)
C6 C5 H52 109.2(12)
C4A C5 H52 108.3(12)
H51 C5 H52 111.8(17)
N7 C6 C5 109.42(14)
N7 C6 H61 108.7(12)
C5 C6 H61 110.4(11)
N7 C6 H62 108.2(12)
C5 C6 H62 111.6(12)
H61 C6 H62 108.4(17)
C8 N7 C6 119.19(13)
C8 N7 C13A 122.12(13)
C6 N7 C13A 116.92(13)
O3 C8 N7 121.58(16)
O3 C8 C8A 121.24(15)
N7 C8 C8A 117.18(14)
C12A C8A C9 120.23(16)
C12A C8A C8 120.46(14)
C9 C8A C8 119.31(15)
C10 C9 C8A 119.85(18)
C10 C9 H9 122.5(12)
C8A C9 H9 117.6(12)
C11 C10 C9 120.38(17)
C11 C10 H10 118.3(13)
C9 C10 H10 121.2(13)
C10 C11 C12 120.19(18)
C10 C11 H11 117.8(12)
C12 C11 H11 122.0(13)
C11 C12 C12A 120.10(18)
C11 C12 H12 121.6(13)
C12A C12 H12 118.2(13)
C8A C12A C12 119.23(15)
C8A C12A C13 118.52(14)
C12 C12A C13 122.23(16)
C12A C13 C13A 110.90(13)
C12A C13 H131 109.2(10)
C13A C13 H131 106.2(10)
C12A C13 H132 112.4(12)
C13A C13 H132 109.1(12)
H131 C13 H132 108.9(15)
N7 C13A C13 109.11(13)
N7 C13A C13B 112.44(13)
C13 C13A C13B 111.49(12)
N7 C13A H13A 109.8(10)
C13 C13A H13A 107.3(10)
C13B C13A H13A 106.5(10)
C4A C13B C1 120.67(14)
C4A C13B C13A 122.30(14)
C1 C13B C13A 117.02(13)
O2 C14 O1 107.88(14)
O2 C14 H141 110.8(13)
O1 C14 H141 105.4(13)
O2 C14 H142 110.5(14)
O1 C14 H142 112.0(13)
H141 C14 H142 110.2(19)

loop_
_geom_bond_atom_site_label_1
_geom_bond_atom_site_label_2
_geom_bond_distance
O1 C2 1.3746(19)
O1 C14 1.434(2)
O2 C3 1.375(2)
O2 C14 1.420(3)
O3 C8 1.237(2)
C1 C2 1.367(2)
C1 C13B 1.405(2)
C1 H1 1.03(2)
C2 C3 1.377(2)
C3 C4 1.358(3)
C4 C4A 1.407(2)
C4 H4 0.97(2)
C4A C13B 1.389(2)
C4A C5 1.502(2)
C5 C6 1.499(3)
C5 H51 1.02(3)
C5 H52 0.99(2)
C6 N7 1.459(2)
C6 H61 1.02(2)
C6 H62 1.01(2)
N7 C8 1.353(2)
N7 C13A 1.467(2)
C8 C8A 1.483(2)
C8A C12A 1.391(2)
C8A C9 1.393(2)
C9 C10 1.379(3)
C9 H9 0.99(2)
C10 C11 1.379(3)
C10 H10 0.94(2)
C11 C12 1.386(3)
C11 H11 1.00(2)
C12 C12A 1.395(2)
C12 H12 1.01(3)
C12A C13 1.493(2)
C13 C13A 1.519(2)
C13 H131 0.993(18)
C13 H132 1.02(2)
C13A C13B 1.520(2)
C13A H13A 0.993(18)
C14 H141 0.96(2)
C14 H142 0.99(2)

loop_
_geom_hbond_atom_site_label_D
_geom_hbond_atom_site_label_H
_geom_hbond_atom_site_label_A
_geom_hbond_site_symmetry_A
_geom_hbond_distance_DH
_geom_hbond_distance_HA
_geom_hbond_distance_DA
_geom_hbond_angle_DHA
_geom_hbond_publ_flag
C6 H61 O3 . 1.02(2) 2.274(19) 2.722(2) 104.9(14) yes
C14 H142 O3 1_465 0.99(3) 2.35(3) 3.323(3) 168.4(19) yes

loop_
_geom_torsion_atom_site_label_1
_geom_torsion_atom_site_label_2
_geom_torsion_atom_site_label_3
_geom_torsion_atom_site_label_4
_geom_torsion
C13B C1 C2 O1 177.30(15)
C13B C1 C2 C3 1.1(2)
C14 O1 C2 C1 174.12(18)
C14 O1 C2 C3 -9.28(19)
C14 O2 C3 C4 -174.48(19)
C14 O2 C3 C2 8.7(2)
C1 C2 C3 C4 0.2(3)
O1 C2 C3 C4 -176.64(16)
C1 C2 C3 O2 177.30(15)
O1 C2 C3 O2 0.47(19)
O2 C3 C4 C4A -177.42(17)
C2 C3 C4 C4A -0.9(3)
C3 C4 C4A C13B 0.4(2)
C3 C4 C4A C5 179.10(16)
C13B C4A C5 C6 26.9(2)
C4 C4A C5 C6 -151.83(16)
C4A C5 C6 N7 -56.2(2)
C5 C6 N7 C8 -135.29(16)
C5 C6 N7 C13A 59.56(19)
C6 N7 C8 O3 4.3(2)
C13A N7 C8 O3 168.64(15)
C6 N7 C8 C8A -175.23(15)
C13A N7 C8 C8A -10.9(2)
O3 C8 C8A C12A 169.61(15)
N7 C8 C8A C12A -10.8(2)
O3 C8 C8A C9 -9.6(2)
N7 C8 C8A C9 169.91(15)
C12A C8A C9 C10 1.0(3)
C8 C8A C9 C10 -179.73(16)
C8A C9 C10 C11 0.6(3)
C9 C10 C11 C12 -1.2(3)
C10 C11 C12 C12A 0.1(3)
C9 C8A C12A C12 -2.1(2)
C8 C8A C12A C12 178.69(15)
C9 C8A C12A C13 176.15(15)
C8 C8A C12A C13 -3.1(2)
C11 C12 C12A C8A 1.5(2)
C11 C12 C12A C13 -176.65(15)
C8A C12A C13 C13A 35.3(2)
C12 C12A C13 C13A -146.54(15)
C8 N7 C13A C13 42.71(19)
C6 N7 C13A C13 -152.61(14)
C8 N7 C13A C13B 166.95(14)
C6 N7 C13A C13B -28.37(18)
C12A C13 C13A N7 -52.47(17)
C12A C13 C13A C13B -177.26(13)
C4 C4A C13B C1 0.9(2)
C5 C4A C13B C1 -177.83(15)
C4 C4A C13B C13A -177.86(14)
C5 C4A C13B C13A 3.4(2)
C2 C1 C13B C4A -1.6(2)
C2 C1 C13B C13A 177.23(14)
N7 C13A C13B C4A -3.8(2)
C13 C13A C13B C4A 119.10(17)
N7 C13A C13B C1 177.39(13)
C13 C13A C13B C1 -59.70(18)
C3 O2 C14 O1 -14.3(2)
C2 O1 C14 O2 14.5(2)

loop_
_cod_related_entry_id
_cod_related_entry_database
_cod_related_entry_code
1 ChemSpider 9555728
